data_1532064
loop_
_publ_author_name
'Parthe, E.'
'Hu, S.-Z.'

_publ_section_title
;
 Ca Fe O2 Cl and Ca2 Fe O3 Cl with higher space group symmetry, a
 reevaluation
;
_journal_name_full 'Journal of Solid State Chemistry'
_journal_page_first 165
_journal_page_last 166
_journal_volume 174
_journal_year 2003
_chemical_formula_sum 'Ca2 Cl Fe O3'
_chemical_name_systematic 'Ca2 Fe O3 Cl'
_space_group_IT_number 129
_symmetry_space_group_name_Hall '-P 4a 2a'
_symmetry_space_group_name_H-M 'P 4/n m m :2'
_cell_angle_alpha 90
_cell_angle_beta 90
_cell_angle_gamma 90
_cell_formula_units_Z 2
_cell_length_a 3.848
_cell_length_b 3.848
_cell_length_c 13.65
_cell_volume 202.117
_citation_journal_id_ASTM JSSCBI
_cod_data_source_file Parthe_JSSCBI_2003_1623.cif
_cod_data_source_block Ca2Cl1Fe1O3
_cod_original_formula_sum 'Ca2 Cl1 Fe1 O3'
_cod_database_code 1532064

loop_
_symmetry_equiv_pos_as_xyz
x,y,z
-y+1/2,x,z
-x+1/2,-y+1/2,z
y,-x+1/2,z
x+1/2,-y,-z
y+1/2,x+1/2,-z
-x,y+1/2,-z
-y,-x,-z
-x,-y,-z
y-1/2,-x,-z
x-1/2,y-1/2,-z
-y,x-1/2,-z
-x-1/2,y,z
-y-1/2,-x-1/2,z
x,-y-1/2,z
y,x,z

loop_
_atom_site_label
_atom_site_type_symbol
_atom_site_fract_x
_atom_site_fract_y
_atom_site_fract_z
_atom_site_occupancy
_atom_site_U_iso_or_equiv
Fe1 Fe+3 0.25 0.25 0.2907 1 0.0
Ca2 Ca+2 0.25 0.25 0.841 1 0.0
O1 O-2 0.75 0.25 0.2637 1 0.0
Cl1 Cl-1 0.25 0.25 0.0736 1 0.0
O2 O-2 0.25 0.25 0.4265 1 0.0
Ca1 Ca+2 0.25 0.25 0.5945 1 0.0
